data_1533746
loop_
_publ_author_name
'Steinfink, H.'
'Lynch, V.'

_publ_section_title
;
 The crystal structure of a bismuth - transition metal phosphate Bi6 Ti P2
 O16
;
_journal_name_full 'Journal of Solid State Chemistry'
_journal_page_first 1412
_journal_page_last 1415
_journal_volume 177
_journal_year 2004
_chemical_formula_sum 'Bi6.154 O16 P2 Ti0.846'
_chemical_name_systematic 'Bi6.154 Ti0.846 O8 (P O4)2'
_space_group_IT_number 5
_symmetry_space_group_name_Hall 'I 2y'
_symmetry_space_group_name_H-M 'I 1 2 1'
_cell_angle_alpha 90
_cell_angle_beta 95.13
_cell_angle_gamma 90
_cell_formula_units_Z 2
_cell_length_a 11.233
_cell_length_b 5.4096
_cell_length_c 11.233
_cell_volume 679.851
_citation_journal_id_ASTM JSSCBI
_cod_data_source_file Steinfink_JSSCBI_2004_1665.cif
_cod_data_source_block Bi6.154O16P2Ti0.846
_cod_original_cell_volume 679.8506
_cod_original_sg_symbol_Hall 'C 2y (x,y,-x+z)'
_cod_database_code 1533746

loop_
_symmetry_equiv_pos_as_xyz
x,y,z
-x,y,-z
x+1/2,y+1/2,z+1/2
-x+1/2,y+1/2,-z+1/2

loop_
_atom_site_label
_atom_site_type_symbol
_atom_site_fract_x
_atom_site_fract_y
_atom_site_fract_z
_atom_site_occupancy
_atom_site_U_iso_or_equiv
Bi4 Bi+3 0 -0.0386 0 0.154 0.0
O3 O-2 0.152 0.217 0.329 1 0.0
O6 O-2 0.635 -0.07 0.228 1 0.0
Bi1 Bi+3 0.3313 -0.032 0.0086 1 0.0
O7 O-2 0.067 0.214 0.894 1 0.0
O8 O-2 0.859 -0.083 -0.09 1 0.0
O9 O-2 -0.06 0.675 0.112 1 0.0
O5 O-2 0.257 0.452 -0.071 1 0.0
Bi2 Bi+3 0.826 0.5103 0.838 1 0.0
P1 P+5 0.1326 0.456 0.8585 1 0.0
Bi3 Bi+3 0.0107 -0.0306 0.6625 1 0.0
Ti1 Ti+4 0 -0.0386 0 0.846 0.0
O1 O-2 0 0.731 0.5 1 0.0
O2 O-2 0 0.227 0.5 1 0.0
O4 O-2 0.35 0.218 0.174 1 0.0
